data_4318445
loop_
_publ_author_name
'Holger Fleischer'
'Dieter Schollmeyer'

_publ_section_title
;
 Conformation versus Coordination: Synthesis and Structural Investigations
 of Tellurium(II) Dithiolates Derived from \b-Donor-Substituted Thiols
;
_journal_name_full 'Inorganic Chemistry'
_journal_page_first 4739
_journal_page_last 4747
_journal_paper_doi 10.1021/ic020277v
_journal_volume 41
_journal_year 2002
_chemical_formula_sum 'C8 H14 O4 S2 Te'
_chemical_formula_weight 365.91
_chemical_name_systematic
;
 ?
;
_space_group_IT_number 60
_symmetry_cell_setting orthorhombic
_symmetry_space_group_name_Hall '-P 2n 2ab'
_symmetry_space_group_name_H-M 'P b c n'
_atom_sites_solution_hydrogens difmap
_atom_sites_solution_primary direct
_atom_sites_solution_secondary direct
_audit_creation_method SHELXL-97
_cell_angle_alpha 90.00
_cell_angle_beta 90.00
_cell_angle_gamma 90.00
_cell_formula_units_Z 4
_cell_length_a 5.2006(6)
_cell_length_b 8.4710(10)
_cell_length_c 29.479(3)
_cell_measurement_reflns_used 2788
_cell_measurement_temperature 183(2)
_cell_measurement_theta_max 27
_cell_measurement_theta_min 2.7
_cell_volume 1298.7(3)
_computing_cell_refinement 'Saint V6'
_computing_data_collection 'Saint V6'
_computing_data_reduction 'Saint V6'
_computing_structure_refinement 'SHELXL-97 (Sheldrick, 1997)'
_computing_structure_solution 'SIR-92 (Altomare, 1994)'
_diffrn_ambient_temperature 183(2)
_diffrn_measured_fraction_theta_full 0.997
_diffrn_measured_fraction_theta_max 0.997
_diffrn_measurement_device '\k-geometry diffractometer'
_diffrn_measurement_device_type 'SMART CCD Bruker AXS'
_diffrn_measurement_method \q,2\f
_diffrn_radiation_monochromator graphite
_diffrn_radiation_type MoK\a
_diffrn_radiation_wavelength 0.71069
_diffrn_reflns_av_R_equivalents 0.0619
_diffrn_reflns_av_sigmaI/netI 0.0420
_diffrn_reflns_limit_h_max 6
_diffrn_reflns_limit_h_min -6
_diffrn_reflns_limit_k_max 11
_diffrn_reflns_limit_k_min -11
_diffrn_reflns_limit_l_max 39
_diffrn_reflns_limit_l_min -39
_diffrn_reflns_number 9761
_diffrn_reflns_theta_full 28.30
_diffrn_reflns_theta_max 28.30
_diffrn_reflns_theta_min 2.76
_diffrn_source 'sealed tube'
_exptl_absorpt_coefficient_mu 2.604
_exptl_absorpt_correction_T_max 0.77
_exptl_absorpt_correction_T_min 0.60
_exptl_absorpt_correction_type multi-scan
_exptl_absorpt_process_details Blessing
_exptl_crystal_colour yellow
_exptl_crystal_density_diffrn 1.871
_exptl_crystal_density_method 'not measured'
_exptl_crystal_description plate
_exptl_crystal_F_000 712
_exptl_crystal_size_max 0.24
_exptl_crystal_size_mid 0.13
_exptl_crystal_size_min 0.05
_refine_diff_density_max 0.959
_refine_diff_density_min -1.810
_refine_diff_density_rms 0.129
_refine_ls_extinction_method none
_refine_ls_goodness_of_fit_ref 1.063
_refine_ls_hydrogen_treatment constr
_refine_ls_matrix_type full
_refine_ls_number_parameters 72
_refine_ls_number_reflns 1607
_refine_ls_number_restraints 0
_refine_ls_restrained_S_all 1.063
_refine_ls_R_factor_all 0.0625
_refine_ls_R_factor_gt 0.0360
_refine_ls_shift/su_max 0.000
_refine_ls_shift/su_mean 0.000
_refine_ls_structure_factor_coef Fsqd
_refine_ls_weighting_details 'calc w=1/[\s^2^(Fo^2^)+(0.0468P)^2^+1.4369P] where P=(Fo^2^+2Fc^2^)/3'
_refine_ls_weighting_scheme calc
_refine_ls_wR_factor_obs 0.0869
_refine_ls_wR_factor_ref 0.0984
_reflns_number_gt 1075
_reflns_number_total 1607
_reflns_threshold_expression >2sigma(I)
_cod_data_source_file ic020277v_1.cif
_cod_data_source_block 1
_cod_database_code 4318445

loop_
_symmetry_equiv_pos_as_xyz
'x, y, z'
'-x+1/2, -y+1/2, z+1/2'
'x+1/2, -y+1/2, -z'
'-x, y, -z+1/2'
'-x, -y, -z'
'x-1/2, y-1/2, -z-1/2'
'-x-1/2, y-1/2, z'
'x, -y, z-1/2'

loop_
_atom_site_label
_atom_site_type_symbol
_atom_site_fract_x
_atom_site_fract_y
_atom_site_fract_z
_atom_site_U_iso_or_equiv
_atom_site_adp_type
_atom_site_occupancy
_atom_site_symmetry_multiplicity
_atom_site_calc_flag
_atom_site_refinement_flags
_atom_site_disorder_assembly
_atom_site_disorder_group
Te1 Te 0.0000 0.32952(5) 0.2500 0.02790(15) Uani 1 2 d S . .
S2 S 0.2311(3) 0.15227(14) 0.20141(4) 0.0342(3) Uani 1 1 d . . .
C3 C -0.0149(11) 0.0872(6) 0.16238(17) 0.0400(13) Uani 1 1 d . . .
H3A H 0.0259 -0.0035 0.1437 0.035(10) Uiso 1 1 d R . .
H3B H -0.1621 0.0538 0.1737 0.035(10) Uiso 1 1 d R . .
C4 C -0.0996(11) 0.2104(6) 0.12878(16) 0.0326(11) Uani 1 1 d . . .
H4A H -0.1289 0.3313 0.1434 0.080(13) Uiso 1 1 d R . .
H4B H -0.2524 0.1676 0.1112 0.080(13) Uiso 1 1 d R . .
O5 O 0.1131(8) 0.2318(4) 0.09725(10) 0.0344(8) Uani 1 1 d . . .
C6 C 0.0859(11) 0.3481(6) 0.06681(17) 0.0307(11) Uani 1 1 d . . .
O8 O -0.0963(8) 0.4350(5) 0.06663(13) 0.0448(9) Uani 1 1 d . . .
C7 C 0.3077(11) 0.3531(7) 0.03518(17) 0.0414(13) Uani 1 1 d . . .
H7A H 0.2734 0.4191 0.0094 0.051(12) Uiso 1 1 d R . .
H7B H 0.4497 0.4149 0.0490 0.051(12) Uiso 1 1 d R . .
H7C H 0.3286 0.2367 0.0199 0.080(13) Uiso 1 1 d R . .

loop_
_atom_site_aniso_label
_atom_site_aniso_U_11
_atom_site_aniso_U_22
_atom_site_aniso_U_33
_atom_site_aniso_U_23
_atom_site_aniso_U_13
_atom_site_aniso_U_12
Te1 0.0354(3) 0.0247(2) 0.0236(2) 0.000 -0.0030(2) 0.000
S2 0.0409(8) 0.0308(6) 0.0310(6) 0.0041(5) 0.0034(6) 0.0079(6)
C3 0.052(4) 0.031(2) 0.037(3) -0.005(2) 0.010(3) -0.013(3)
C4 0.030(3) 0.040(3) 0.028(2) 0.001(2) 0.004(2) 0.000(2)
O5 0.0319(19) 0.044(2) 0.0267(18) 0.0054(15) 0.0074(16) 0.0048(18)
C6 0.027(3) 0.032(3) 0.033(3) -0.003(2) -0.006(2) -0.006(2)
O8 0.035(2) 0.047(2) 0.053(2) 0.011(2) -0.0036(19) 0.007(2)
C7 0.035(3) 0.056(3) 0.033(3) 0.012(2) -0.001(2) -0.007(3)

loop_
_atom_type_symbol
_atom_type_description
_atom_type_scat_dispersion_real
_atom_type_scat_dispersion_imag
_atom_type_scat_source
C C 0.0033 0.0016 'International Tables Vol C Tables 4.2.6.8 and 6.1.1.4'
H H 0.0000 0.0000 'International Tables Vol C Tables 4.2.6.8 and 6.1.1.4'
O O 0.0106 0.0060 'International Tables Vol C Tables 4.2.6.8 and 6.1.1.4'
S S 0.1246 0.1234 'International Tables Vol C Tables 4.2.6.8 and 6.1.1.4'
Te Te -0.5308 1.6751 'International Tables Vol C Tables 4.2.6.8 and 6.1.1.4'

loop_
_geom_angle_atom_site_label_1
_geom_angle_atom_site_label_2
_geom_angle_atom_site_label_3
_geom_angle
_geom_angle_site_symmetry_1
_geom_angle_site_symmetry_3
_geom_angle_publ_flag
S2 Te1 S2 102.48(6) . 4 ?
C3 S2 Te1 102.50(18) . . ?
C4 C3 S2 114.5(4) . . ?
O5 C4 C3 106.5(4) . . ?
C6 O5 C4 116.0(4) . . ?
O8 C6 O5 122.5(5) . . ?
O8 C6 C7 126.4(5) . . ?
O5 C6 C7 111.1(5) . . ?

loop_
_geom_bond_atom_site_label_1
_geom_bond_atom_site_label_2
_geom_bond_distance
_geom_bond_site_symmetry_2
_geom_bond_publ_flag
Te1 S2 2.3982(13) . ?
Te1 S2 2.3982(13) 4 ?
S2 C3 1.807(5) . ?
C3 C4 1.505(7) . ?
C4 O5 1.456(6) . ?
O5 C6 1.340(6) . ?
C6 O8 1.200(6) . ?
C6 C7 1.484(7) . ?

loop_
_geom_torsion_atom_site_label_1
_geom_torsion_atom_site_label_2
_geom_torsion_atom_site_label_3
_geom_torsion_atom_site_label_4
_geom_torsion
_geom_torsion_site_symmetry_1
_geom_torsion_site_symmetry_2
_geom_torsion_site_symmetry_3
_geom_torsion_site_symmetry_4
_geom_torsion_publ_flag
S2 Te1 S2 C3 77.13(17) 4 . . . ?
Te1 S2 C3 C4 71.8(4) . . . . ?
S2 C3 C4 O5 70.8(5) . . . . ?
C3 C4 O5 C6 -174.0(4) . . . . ?
C4 O5 C6 O8 3.5(7) . . . . ?
C4 O5 C6 C7 -177.1(4) . . . . ?
